data_7062208
loop_
_publ_author_name
'Parakhin, Vladimir V.'
'Pokhvisneva, Galina V.'
'Ternikova, Tatyana V.'
'Shlykova, Nina I.'
'Samigullina, Aida I.'
'Nikitin, Sergei V.'
'Gordeev, Pavel B.'
'Smirnov, Gennady A.'
'Kon&#x2019;kova, Tatyana S.'
'Lempert, David B.'
'Pivkina, Alla N.'

_publ_section_title
;
 Linking polynitro hexaazaisowurtzitane cages via an N,N'-methylene
 bridge: a promising strategy for designing energetic ensembles of CL-20
 derivatives and adjusting their properties
;
_journal_issue 5
_journal_name_full 'New Journal of Chemistry'
_journal_page_first 2444
_journal_page_last 2455
_journal_paper_doi 10.1039/D2NJ05332B
_journal_volume 47
_journal_year 2023
_chemical_absolute_configuration unk
_chemical_formula_moiety 'C13 H16 N20 O16'
_chemical_formula_sum 'C13 H16 N20 O16'
_chemical_formula_weight 708.46
_space_group_crystal_system monoclinic
_space_group_IT_number 4
_space_group_name_Hall 'P 2yb'
_space_group_name_H-M_alt 'P 1 21 1'
_atom_sites_solution_hydrogens mixed
_atom_sites_solution_primary dual
_atom_sites_solution_secondary difmap
_audit_creation_date 2022-06-16
_audit_creation_method
;
Olex2 1.3
(compiled 2019.09.11 svn.r3662 for OlexSys, GUI svn.r5938)
;
_audit_update_record
;
2022-09-22 deposited with the CCDC.	2022-12-09 downloaded from the CCDC.
;
_cell_angle_alpha 90
_cell_angle_beta 101.3951(19)
_cell_angle_gamma 90
_cell_formula_units_Z 2
_cell_length_a 8.06669(19)
_cell_length_b 13.5410(3)
_cell_length_c 11.9398(2)
_cell_measurement_reflns_used 18074
_cell_measurement_temperature 100.00(10)
_cell_measurement_theta_max 77.4680
_cell_measurement_theta_min 3.2480
_cell_volume 1278.49(5)
_computing_cell_refinement 'CrysAlisPro 1.171.42.57a (Rigaku OD, 2022)'
_computing_data_collection 'CrysAlisPro 1.171.42.57a (Rigaku OD, 2022)'
_computing_data_reduction 'CrysAlisPro 1.171.42.57a (Rigaku OD, 2022)'
_computing_molecular_graphics 'Olex2 1.3 (Dolomanov et al., 2009)'
_computing_publication_material 'Olex2 1.3 (Dolomanov et al., 2009)'
_computing_structure_refinement 'ShelXL 2018/3 (Sheldrick, 2015)'
_computing_structure_solution 'SHELXT 2014/5 (Sheldrick, 2014)'
_diffrn_ambient_environment N~2~
_diffrn_ambient_temperature 100.00(10)
_diffrn_detector 'Hybrid Pixel Array Detector'
_diffrn_detector_area_resol_mean 10.0000
_diffrn_detector_type HyPix
_diffrn_measured_fraction_theta_full 1.000
_diffrn_measured_fraction_theta_max 0.991
_diffrn_measurement_details
;
List of Runs (angles in degrees, time in seconds):

  # Type    Start    End  Width  t~exp~   \w     \q     \k     \f   Frames
#--------------------------------------------------------------------------
  1  \w     58.00  92.00   0.50    0.81    --  107.75-165.00 123.00   68
  2  \w     97.00 138.00   0.50    0.81    --  107.75-165.00 123.00   82
  3  \w     69.00  95.00   0.50    0.81    --  107.75-125.00  30.00   52
  4  \w     38.00  66.00   0.50    0.81    --  107.75-125.00  30.00   56
  5  \w     46.00  81.00   0.50    0.20    --   48.45-116.00 -88.00   70
  6  \w     39.00  67.00   0.50    0.81    --  107.75-125.00-150.00   56
  7  \w     75.00 102.00   0.50    0.81    --  107.75-125.00-150.00   54
  8  \w     80.00 105.00   0.50    0.81    --  107.75-116.00 -88.00   50
  9  \w     76.00 105.00   0.50    0.81    --  107.75 -95.00 -90.00   58
 10  \w     43.00  69.00   0.50    0.81    --  107.75 -95.00 -90.00   52
 11  \w     73.00  99.00   0.50    0.81    --  107.75 -95.00 -60.00   52
 12  \w     88.00 114.00   0.50    0.81    --  107.75 -87.00-135.98   52
 13  \w     64.00 103.00   0.50    0.81    --  107.75 -95.00 -30.00   78
 14  \w     83.00 108.00   0.50    0.81    --  107.75-107.00  68.32   50
 15  \w     61.00  87.00   0.50    0.81    --  107.75 -88.00 151.88   52
 16  \w    103.00 128.00   0.50    0.81    --  107.75 -88.00 151.88   50
 17  \w     44.00  80.00   0.50    0.81    --  107.75 -87.00-135.98   72
 18  \w     78.00 103.00   0.50    0.81    --  107.75 -77.00 -90.00   50
 19  \w     37.00  69.00   0.50    0.81    --  107.75 -77.00-120.00   64
 20  \w     41.00  66.00   0.50    0.81    --  107.75 -72.00-119.61   50
 21  \w     37.00  69.00   0.50    0.81    --  107.75 -77.00 -90.00   64
 22  \w     39.00  64.00   0.50    0.81    --  107.75 -61.00 -60.00   50
 23  \w     39.00  71.00   0.50    0.81    --  107.75 -61.00 -90.00   64
 24  \w     40.00  65.00   0.50    0.81    --  107.75 -61.00 -30.00   50
 25  \w     40.00  70.00   0.50    0.81    --  107.75 -61.00   0.00   60
 26  \w     36.00  61.00   0.50    0.81    --  107.75 -61.00  60.00   50
 27  \w     45.00  71.00   0.50    0.81    --  107.75 -61.00  90.00   52
 28  \w    -24.00  25.00   0.50    0.20    --   48.45 -19.00-120.00   98
 29  \w    -23.00  42.00   0.50    0.20    --   48.45 -38.00   0.00  130
 30  \w    103.00 147.00   0.50    0.81    --  107.75  61.00 150.00   88
 31  \w    109.00 135.00   0.50    0.81    --  107.75  45.00  90.00   52
 32  \w    106.00 136.00   0.50    0.81    --  107.75  45.00  60.00   60
 33  \w    145.00 177.00   0.50    0.81    --  107.75  45.00  60.00   64
 34  \w    107.00 177.00   0.50    0.81    --  107.75  45.00   0.00  140
 35  \w     99.00 124.00   0.50    0.81    --  107.75  30.00 -60.00   50
 36  \w    143.00 171.00   0.50    0.81    --  107.75  30.00 -60.00   56
 37  \w    148.00 175.00   0.50    0.81    --  107.75  35.00 -90.64   54
 38  \w    130.00 165.00   0.50    0.81    --  107.75  45.00-120.00   70
 39  \w    101.00 126.00   0.50    0.81    --  107.75  45.00-120.00   50
 40  \w    115.00 140.00   0.50    0.81    --  107.75 116.00  -0.00   50
 41  \w     96.00 139.00   0.50    0.81    --  107.75 125.00  90.00   86
 42  \w     98.00 123.00   0.50    0.81    --  107.75 125.00 120.00   50
 43  \w     70.00 113.00   0.50    0.81    --  107.75 165.00 146.00   86
 44  \w    143.00 169.00   0.50    0.81    --  107.75 125.00 120.00   52
 45  \w    146.00 172.00   0.50    0.81    --  107.75 125.00  90.00   52
 46  \w    -24.00   2.00   0.50    0.20    --  -48.45  19.00-150.00   52
 47  \w    -83.00 -19.00   0.50    0.20    --  -48.45 116.00  -0.00  128
 48  \w    -50.00 -15.00   0.50    0.81    --  -86.25  45.00-150.00   70
 49  \w   -119.00 -75.00   0.50    0.20    --  -48.45-125.00 120.00   88
 50  \w   -120.00 -47.00   0.50    0.20    --  -48.45-165.00 123.00  146
 51  \w   -120.00 -74.00   0.50    0.20    --  -48.45-125.00 -30.00   92
 52  \w   -119.00 -91.00   0.50    0.81    --  -86.25-116.00 -88.00   56
 53  \w     81.00 107.00   0.50    0.81    --  107.75-116.00 -88.00   52
 54  \w    -68.00 -37.00   0.50    0.20    --  -48.70 -57.00  30.00   62
 55  \w   -108.00 -82.00   0.50    0.20    --  -48.70 -57.00  30.00   52
 56  \w   -111.00 -75.00   0.50    0.20    --  -48.70-125.00-150.00   72
 57  \w    -23.00  26.00   0.50    0.20    --  -48.70  19.00 -30.00   98
 58  \w    -17.00   9.00   0.50    0.20    --   48.70 -19.00 -90.00   52
 59  \w    -49.00 -14.00   0.50    0.81    --  -86.25  45.00-180.00   70
 60  \w    -63.00 -36.00   0.50    0.81    --  -86.25  61.00  60.00   54
 61  \w     42.00  68.00   0.50    0.81    --  107.75 -61.00 120.00   52
 62  \w     44.00  82.00   0.50    0.81    --  107.75 -77.00 120.00   76
 63  \w     36.00  61.00   0.50    0.81    --  107.75 -56.00 -60.77   50
 64  \w    110.00 136.00   0.50    0.81    --  107.75 125.00 -90.00   52
 65  \w     43.00  69.00   0.50    0.81    --  107.75 -77.00   0.00   52
 66  \w    111.00 137.00   0.50    0.81    --  107.75  45.00 150.00   52
 67  \w    142.00 178.00   0.50    0.81    --  107.75  45.00 150.00   72
 68  \w     81.00 107.00   0.50    0.81    --  107.75-105.00 -32.81   52
 69  \w     62.00 106.00   0.50    0.81    --  107.75-125.00-120.00   88
 70  \w     73.00 108.00   0.50    0.81    --  107.75-109.00-142.50   70
 71  \w     71.00  96.00   0.50    0.81    --  107.75 -95.00   0.00   50
 72  \w     74.00 106.00   0.50    0.81    --  107.75-101.00  75.63   64
 73  \w     53.00 103.00   0.50    0.81    --  107.75-125.00 -60.00  100
 74  \w    104.00 130.00   0.50    0.81    --  107.75  30.00-150.00   52
 75  \w    139.00 165.00   0.50    0.81    --  107.75 125.00 -90.00   52
 76  \w     38.00  64.00   0.50    0.81    --  107.75-105.00 -32.81   52
 77  \w     38.00  64.00   0.50    0.81    --  107.75 -95.00   0.00   52
 78  \w     36.00  61.00   0.50    0.81    --  107.75 -61.00-150.00   50
 79  \w     41.00  67.00   0.50    0.81    --  107.75 -77.00  30.00   52
 80  \w     71.00  97.00   0.50    0.81    --  107.75 -77.00  30.00   52
 81  \w     92.00 151.00   0.50    0.81    --  107.75  77.00-120.00  118
 82  \w    103.00 129.00   0.50    0.81    --  107.75  15.00-150.00   52
 83  \w    138.00 164.00   0.50    0.81    --  107.75  15.00-150.00   52
 84  \w     74.00  99.00   0.50    0.81    --  107.75 -95.00 150.00   50
 85  \w    101.00 136.00   0.50    0.81    --  107.75  31.00-141.81   70
 86  \w     65.00  91.00   0.50    0.81    --  107.75-103.00 -42.87   52
 87  \w    101.00 128.00   0.50    0.81    --  107.75  30.00 150.00   54
 88  \w    153.00 178.00   0.50    0.81    --  107.75  15.00  30.00   50
 89  \w     94.00 119.00   0.50    0.81    --  107.75  61.00   0.00   50
 90  \w     37.00  63.00   0.50    0.81    --  107.75 -95.00  90.00   52
 91  \w     69.00  94.00   0.50    0.81    --  107.75 -77.00 -30.00   50
 92  \w     80.00 105.00   0.50    0.81    --  107.75 -95.00-150.00   50
 93  \w     77.00 110.00   0.50    0.81    --  107.75-125.00  90.00   66
 94  \w     40.00 105.00   0.50    0.81    --  107.75-125.00 150.00  130
 95  \w    152.00 177.00   0.50    0.81    --  107.75  30.00-180.00   50
 96  \w    149.00 174.00   0.50    0.81    --  107.75  15.00 120.00   50
 97  \w    130.00 156.00   0.50    0.81    --  107.75  30.00-120.00   52
 98  \w    128.00 154.00   0.50    0.81    --  107.75  15.00  90.00   52
 99  \w     83.00 108.00   0.50    0.81    --  107.75 -79.00 138.36   50
100  \w     63.00 103.00   0.50    0.81    --  107.75-101.00 127.57   80
;
_diffrn_measurement_device 'four-circle diffractometer'
_diffrn_measurement_device_type 'XtaLAB Synergy, Dualflex, HyPix'
_diffrn_measurement_method '\w scans'
_diffrn_orient_matrix_type 'CrysAlisPro convention (1999,Acta A55,543-557)'
_diffrn_orient_matrix_UB_11 -0.0690478000
_diffrn_orient_matrix_UB_12 0.0795305000
_diffrn_orient_matrix_UB_13 0.0710003000
_diffrn_orient_matrix_UB_21 -0.1027378000
_diffrn_orient_matrix_UB_22 -0.0793777000
_diffrn_orient_matrix_UB_23 0.0487838000
_diffrn_orient_matrix_UB_31 0.1505244000
_diffrn_orient_matrix_UB_32 -0.0176092000
_diffrn_orient_matrix_UB_33 0.0995033000
_diffrn_radiation_monochromator mirror
_diffrn_radiation_probe x-ray
_diffrn_radiation_type 'Cu K\a'
_diffrn_radiation_wavelength 1.54184
_diffrn_reflns_av_R_equivalents 0.0457
_diffrn_reflns_av_unetI/netI 0.0328
_diffrn_reflns_Laue_measured_fraction_full 1.000
_diffrn_reflns_Laue_measured_fraction_max 0.991
_diffrn_reflns_limit_h_max 10
_diffrn_reflns_limit_h_min -10
_diffrn_reflns_limit_k_max 17
_diffrn_reflns_limit_k_min -17
_diffrn_reflns_limit_l_max 15
_diffrn_reflns_limit_l_min -14
_diffrn_reflns_number 24639
_diffrn_reflns_point_group_measured_fraction_full 0.994
_diffrn_reflns_point_group_measured_fraction_max 0.971
_diffrn_reflns_theta_full 67.684
_diffrn_reflns_theta_max 77.802
_diffrn_reflns_theta_min 3.777
_diffrn_source 'micro-focus sealed X-ray tube'
_diffrn_source_type 'PhotonJet (Cu) X-ray Source'
_exptl_absorpt_coefficient_mu 1.487
_exptl_absorpt_correction_T_max 1.000
_exptl_absorpt_correction_T_min 0.576
_exptl_absorpt_correction_type gaussian
_exptl_absorpt_process_details
;
CrysAlisPro 1.171.42.57a (Rigaku Oxford Diffraction, 2022)
Numerical absorption correction based on gaussian integration over
a multifaceted crystal model
Empirical absorption correction using spherical harmonics,
implemented in SCALE3 ABSPACK scaling algorithm.
;
_exptl_crystal_colour colorless
_exptl_crystal_density_diffrn 1.840
_exptl_crystal_density_method 'not measured'
_exptl_crystal_description prism
_exptl_crystal_F_000 724
_exptl_crystal_recrystallization_method 'Re-crystallisation from solvent: acetonitrile'
_exptl_crystal_size_max 0.2
_exptl_crystal_size_mid 0.13
_exptl_crystal_size_min 0.02
_refine_diff_density_max 0.216
_refine_diff_density_min -0.231
_refine_diff_density_rms 0.051
_refine_ls_abs_structure_details
;
 Flack x determined using 2321 quotients [(I+)-(I-)]/[(I+)+(I-)]
 (Parsons, Flack and Wagner, Acta Cryst. B69 (2013) 249-259).
;
_refine_ls_abs_structure_Flack -0.06(8)
_refine_ls_extinction_method none
_refine_ls_goodness_of_fit_ref 1.085
_refine_ls_hydrogen_treatment mixed
_refine_ls_matrix_type full
_refine_ls_number_parameters 450
_refine_ls_number_reflns 5296
_refine_ls_number_restraints 1
_refine_ls_restrained_S_all 1.085
_refine_ls_R_factor_all 0.0321
_refine_ls_R_factor_gt 0.0310
_refine_ls_shift/su_max 0.000
_refine_ls_shift/su_mean 0.000
_refine_ls_structure_factor_coef Fsqd
_refine_ls_weighting_details 'w=1/[\s^2^(Fo^2^)+(0.0478P)^2^+0.3294P] where P=(Fo^2^+2Fc^2^)/3'
_refine_ls_weighting_scheme calc
_refine_ls_wR_factor_gt 0.0821
_refine_ls_wR_factor_ref 0.0827
_reflns_Friedel_coverage 0.879
_reflns_Friedel_fraction_full 0.986
_reflns_Friedel_fraction_max 0.950
_reflns_number_gt 5119
_reflns_number_total 5296
_reflns_threshold_expression 'I > 2\s(I)'
_cod_data_source_file d2nj05332b2.cif
_cod_data_source_block 4
_cod_depositor_comments 'Adding full bibliography for 7062208--7062213.cif.'
_cod_database_code 7062208
_shelx_shelxl_version_number 2018/3
_chemical_oxdiff_formula 'C11 H10 N O'
_chemical_oxdiff_usercomment PGV-2022
_shelx_space_group_comment
;
The symmetry employed for this shelxl refinement is uniquely defined
by the following loop, which should always be used as a source of
symmetry information in preference to the above space-group names.
They are only intended as comments.
;
_shelx_estimated_absorpt_t_max 0.971
_shelx_estimated_absorpt_t_min 0.755
_reflns_odcompleteness_completeness 92.33
_reflns_odcompleteness_iscentric 1
_reflns_odcompleteness_theta 86.18
_olex2_refinement_description
;
1. Fixed Uiso
 At 1.2 times of:
  All C(H) groups, All C(H,H) groups
2.a Ternary CH refined with riding coordinates:
 C4(H4), C6(H6), C3(H3), C5(H5A), C1(H1), C2(H2), C10(H10), C9(H9), C8(H8),
 C7(H7), C12(H12), C11(H11)
2.b Secondary CH2 refined with riding coordinates:
 C13(H13A,H13B)
;
_olex2_submission_special_instructions 'No special instructions were received'
_oxdiff_exptl_absorpt_empirical_details
;
Empirical correction (ABSPACK) includes:
- Absorption correction using spherical harmonics
- Frame scaling
;
_oxdiff_exptl_absorpt_empirical_full_max 2.293
_oxdiff_exptl_absorpt_empirical_full_min 0.655

loop_
_space_group_symop_operation_xyz
'x, y, z'
'-x, y+1/2, -z'

loop_
_atom_site_label
_atom_site_type_symbol
_atom_site_fract_x
_atom_site_fract_y
_atom_site_fract_z
_atom_site_U_iso_or_equiv
_atom_site_adp_type
_atom_site_occupancy
_atom_site_site_symmetry_order
_atom_site_calc_flag
_atom_site_refinement_flags_posn
_atom_site_refinement_flags_adp
_atom_site_refinement_flags_occupancy
_atom_site_disorder_assembly
_atom_site_disorder_group
O1 O 0.8112(3) 0.42228(15) 0.62080(16) 0.0213(4) Uani 1 1 d . . . . .
O2 O 1.0043(2) 0.40544(16) 0.77485(17) 0.0225(4) Uani 1 1 d . . . . .
O5 O 0.6506(3) 0.71799(15) 0.73758(16) 0.0245(4) Uani 1 1 d . . . . .
O6 O 0.8834(3) 0.68549(16) 0.86012(18) 0.0250(4) Uani 1 1 d . . . . .
O3 O 0.8296(3) 0.35357(17) 1.10409(17) 0.0260(4) Uani 1 1 d . . . . .
O4 O 0.6003(3) 0.26658(17) 1.04331(19) 0.0276(5) Uani 1 1 d . . . . .
O7 O 0.7161(3) 0.62394(17) 1.16892(17) 0.0250(4) Uani 1 1 d . . . . .
O8 O 0.4531(3) 0.58304(16) 1.15433(17) 0.0235(4) Uani 1 1 d . . . . .
O13 O 0.4737(3) 0.70234(15) 0.37897(17) 0.0241(4) Uani 1 1 d . . . . .
O14 O 0.2375(3) 0.73325(15) 0.25959(17) 0.0238(4) Uani 1 1 d . . . . .
O16 O 0.2610(3) 0.39382(15) 0.11654(16) 0.0233(4) Uani 1 1 d . . . . .
O15 O 0.1030(2) 0.52451(16) 0.07869(16) 0.0212(4) Uani 1 1 d . . . . .
O11 O -0.3124(3) 0.42949(18) 0.3261(2) 0.0317(5) Uani 1 1 d . . . . .
O12 O -0.1923(3) 0.29456(16) 0.4047(2) 0.0308(5) Uani 1 1 d . . . . .
O10 O -0.1675(3) 0.64416(16) 0.5203(2) 0.0267(4) Uani 1 1 d . . . . .
O9 O 0.0243(3) 0.60619(16) 0.66980(17) 0.0244(4) Uani 1 1 d . . . . .
N1 N 0.7480(3) 0.46623(16) 0.78661(18) 0.0146(4) Uani 1 1 d . . . . .
N3 N 0.6406(3) 0.62065(16) 0.88342(18) 0.0152(4) Uani 1 1 d . . . . .
N2 N 0.6923(3) 0.36752(16) 0.92481(18) 0.0156(4) Uani 1 1 d . . . . .
N4 N 0.5937(3) 0.52450(17) 1.02448(18) 0.0146(4) Uani 1 1 d . . . . .
N5 N 0.3940(3) 0.41989(16) 0.89650(18) 0.0159(4) Uani 1 1 d . . . . .
N6 N 0.4592(3) 0.52291(16) 0.73198(18) 0.0141(4) Uani 1 1 d . . . . .
N7 N 0.8625(3) 0.42637(17) 0.72400(19) 0.0172(4) Uani 1 1 d . . . . .
N9 N 0.7320(3) 0.67754(16) 0.82244(19) 0.0181(5) Uani 1 1 d . . . . .
N8 N 0.7082(3) 0.32765(17) 1.0311(2) 0.0199(5) Uani 1 1 d . . . . .
N10 N 0.5870(3) 0.58285(17) 1.12091(18) 0.0172(4) Uani 1 1 d . . . . .
N13 N 0.2600(3) 0.59774(16) 0.36621(18) 0.0146(4) Uani 1 1 d . . . . .
N14 N 0.1608(3) 0.46513(17) 0.25651(18) 0.0161(4) Uani 1 1 d . . . . .
N11 N 0.0613(3) 0.56004(16) 0.49818(18) 0.0152(4) Uani 1 1 d . . . . .
N12 N -0.0363(3) 0.42568(17) 0.39173(19) 0.0175(4) Uani 1 1 d . . . . .
N15 N 0.2417(3) 0.35078(17) 0.41660(19) 0.0150(4) Uani 1 1 d . . . . .
N16 N 0.3507(3) 0.49941(16) 0.53722(18) 0.0136(4) Uani 1 1 d . . . . .
N19 N 0.3299(3) 0.68232(16) 0.33188(19) 0.0173(4) Uani 1 1 d . . . . .
N20 N 0.1781(3) 0.46187(17) 0.14448(19) 0.0169(4) Uani 1 1 d . . . . .
N18 N -0.1896(3) 0.38078(19) 0.3745(2) 0.0218(5) Uani 1 1 d . . . . .
N17 N -0.0355(3) 0.60478(16) 0.5682(2) 0.0193(5) Uani 1 1 d . . . . .
C4 C 0.5647(3) 0.43741(18) 0.7485(2) 0.0141(5) Uani 1 1 d . . . . .
H4 H 0.549227 0.397827 0.676446 0.017 Uiso 1 1 calc R U . . .
C6 C 0.4694(3) 0.58334(18) 0.8315(2) 0.0143(5) Uani 1 1 d . . . . .
H6 H 0.387348 0.639367 0.815400 0.017 Uiso 1 1 calc R U . . .
C3 C 0.5224(3) 0.37324(19) 0.8479(2) 0.0152(5) Uani 1 1 d . . . . .
H3 H 0.484540 0.305933 0.819226 0.018 Uiso 1 1 calc R U . . .
C5 C 0.4320(3) 0.51916(19) 0.9334(2) 0.0150(5) Uani 1 1 d . . . . .
H5A H 0.335349 0.548050 0.963348 0.018 Uiso 1 1 calc R U . . .
C1 C 0.7912(3) 0.45530(19) 0.9100(2) 0.0152(5) Uani 1 1 d . . . . .
H1 H 0.915098 0.443721 0.937024 0.018 Uiso 1 1 calc R U . . .
C2 C 0.7298(3) 0.55098(19) 0.9663(2) 0.0145(5) Uani 1 1 d . . . . .
H2 H 0.825352 0.583509 1.019584 0.017 Uiso 1 1 calc R U . . .
C13 C 0.4385(3) 0.57014(19) 0.6204(2) 0.0146(5) Uani 1 1 d . . . . .
H13A H 0.550104 0.587057 0.603025 0.017 Uiso 1 1 calc R U . . .
H13B H 0.371322 0.631492 0.618880 0.017 Uiso 1 1 calc R U . . .
C10 C 0.3684(3) 0.51564(18) 0.4216(2) 0.0132(5) Uani 1 1 d . . . . .
H10 H 0.489468 0.528297 0.418387 0.016 Uiso 1 1 calc R U . . .
C9 C 0.3006(3) 0.42306(19) 0.3469(2) 0.0138(5) Uani 1 1 d . . . . .
H9 H 0.391894 0.394736 0.310893 0.017 Uiso 1 1 calc R U . . .
C8 C 0.1049(3) 0.55748(19) 0.2994(2) 0.0152(5) Uani 1 1 d . . . . .
H8 H 0.052133 0.602789 0.236213 0.018 Uiso 1 1 calc R U . . .
C7 C -0.0208(3) 0.53197(19) 0.3829(2) 0.0165(5) Uani 1 1 d . . . . .
H7 H -0.133219 0.564754 0.358627 0.020 Uiso 1 1 calc R U . . .
C12 C 0.1790(3) 0.47863(18) 0.5467(2) 0.0142(5) Uani 1 1 d . . . . .
H12 H 0.172502 0.466847 0.628437 0.017 Uiso 1 1 calc R U . . .
C11 C 0.1131(3) 0.38573(19) 0.4727(2) 0.0151(5) Uani 1 1 d . . . . .
H11 H 0.077890 0.332680 0.521414 0.018 Uiso 1 1 calc R U . . .
H5 H 0.348(5) 0.383(3) 0.947(3) 0.024(9) Uiso 1 1 d . . . . .
H15 H 0.229(5) 0.291(3) 0.389(4) 0.031(10) Uiso 1 1 d . . . . .

loop_
_atom_site_aniso_label
_atom_site_aniso_U_11
_atom_site_aniso_U_22
_atom_site_aniso_U_33
_atom_site_aniso_U_23
_atom_site_aniso_U_13
_atom_site_aniso_U_12
O1 0.0271(10) 0.0237(10) 0.0144(8) -0.0030(7) 0.0074(7) -0.0009(8)
O2 0.0164(9) 0.0274(10) 0.0244(9) -0.0008(8) 0.0054(7) 0.0027(8)
O5 0.0382(11) 0.0182(10) 0.0165(9) 0.0021(8) 0.0039(8) -0.0077(8)
O6 0.0233(10) 0.0284(11) 0.0245(10) -0.0030(8) 0.0077(8) -0.0079(8)
O3 0.0247(10) 0.0335(11) 0.0180(9) 0.0061(8) -0.0004(8) 0.0037(9)
O4 0.0322(11) 0.0233(10) 0.0284(11) 0.0115(8) 0.0085(9) -0.0045(9)
O7 0.0216(10) 0.0330(11) 0.0197(9) -0.0095(8) 0.0023(8) -0.0067(9)
O8 0.0211(10) 0.0321(11) 0.0199(9) -0.0080(8) 0.0104(7) -0.0025(8)
O13 0.0256(10) 0.0208(10) 0.0242(10) 0.0006(8) 0.0012(8) -0.0075(8)
O14 0.0302(11) 0.0179(9) 0.0229(10) 0.0075(8) 0.0039(8) 0.0027(8)
O16 0.0340(11) 0.0201(9) 0.0182(9) -0.0028(8) 0.0109(8) 0.0014(8)
O15 0.0184(9) 0.0313(11) 0.0128(8) 0.0049(8) 0.0001(7) 0.0001(8)
O11 0.0158(9) 0.0319(11) 0.0454(13) -0.0062(10) 0.0013(9) -0.0012(9)
O12 0.0280(11) 0.0214(10) 0.0450(13) -0.0044(9) 0.0124(10) -0.0090(9)
O10 0.0229(10) 0.0215(10) 0.0376(12) -0.0007(9) 0.0106(9) 0.0074(8)
O9 0.0341(11) 0.0217(10) 0.0207(10) -0.0054(8) 0.0136(8) -0.0011(8)
N1 0.0164(10) 0.0150(10) 0.0134(10) -0.0009(8) 0.0057(8) 0.0011(8)
N3 0.0177(10) 0.0142(10) 0.0149(10) 0.0005(8) 0.0060(8) -0.0020(8)
N2 0.0208(11) 0.0133(10) 0.0132(9) 0.0034(8) 0.0044(8) -0.0010(8)
N4 0.0177(10) 0.0169(10) 0.0096(9) -0.0021(8) 0.0035(8) -0.0015(8)
N5 0.0181(10) 0.0148(10) 0.0155(10) -0.0027(8) 0.0050(8) -0.0027(8)
N6 0.0184(10) 0.0127(10) 0.0107(9) -0.0005(8) 0.0019(8) 0.0019(8)
N7 0.0213(11) 0.0143(10) 0.0177(10) -0.0002(8) 0.0078(8) -0.0016(8)
N9 0.0269(12) 0.0130(10) 0.0160(10) -0.0016(8) 0.0077(9) -0.0023(9)
N8 0.0245(12) 0.0184(11) 0.0172(11) 0.0054(8) 0.0047(9) 0.0039(9)
N10 0.0183(11) 0.0208(11) 0.0125(9) -0.0020(8) 0.0034(8) -0.0001(9)
N13 0.0152(10) 0.0132(10) 0.0154(10) 0.0018(8) 0.0027(8) 0.0004(8)
N14 0.0197(10) 0.0174(10) 0.0110(10) -0.0010(8) 0.0030(8) 0.0014(9)
N11 0.0141(10) 0.0168(10) 0.0159(10) -0.0014(8) 0.0057(8) 0.0029(8)
N12 0.0142(10) 0.0164(10) 0.0216(11) 0.0001(9) 0.0028(8) -0.0027(8)
N15 0.0185(10) 0.0120(10) 0.0163(10) 0.0001(8) 0.0075(8) -0.0007(8)
N16 0.0140(9) 0.0158(10) 0.0111(9) -0.0003(8) 0.0027(7) -0.0018(8)
N19 0.0242(12) 0.0134(10) 0.0149(10) -0.0004(8) 0.0054(9) -0.0008(8)
N20 0.0177(10) 0.0208(11) 0.0124(10) -0.0016(8) 0.0039(8) -0.0044(9)
N18 0.0163(11) 0.0225(12) 0.0275(11) -0.0069(10) 0.0064(9) -0.0035(9)
N17 0.0242(11) 0.0118(10) 0.0251(12) -0.0020(9) 0.0124(9) -0.0011(9)
C4 0.0170(11) 0.0128(11) 0.0125(11) -0.0003(9) 0.0030(9) 0.0006(9)
C6 0.0177(12) 0.0135(12) 0.0111(11) -0.0017(9) 0.0017(9) 0.0008(9)
C3 0.0178(12) 0.0148(11) 0.0128(11) 0.0010(9) 0.0022(9) -0.0010(9)
C5 0.0157(11) 0.0161(12) 0.0131(11) -0.0013(9) 0.0029(9) 0.0005(9)
C1 0.0163(11) 0.0158(12) 0.0137(11) -0.0001(9) 0.0033(9) -0.0016(9)
C2 0.0145(11) 0.0164(12) 0.0130(11) -0.0001(9) 0.0041(9) 0.0005(9)
C13 0.0194(12) 0.0133(11) 0.0106(11) 0.0009(9) 0.0020(9) -0.0009(9)
C10 0.0160(11) 0.0119(11) 0.0119(11) 0.0006(9) 0.0030(9) 0.0001(9)
C9 0.0156(11) 0.0145(11) 0.0113(11) -0.0004(9) 0.0026(9) -0.0006(9)
C8 0.0164(12) 0.0150(11) 0.0140(11) 0.0004(9) 0.0021(9) 0.0007(9)
C7 0.0147(11) 0.0157(12) 0.0191(12) 0.0005(10) 0.0033(10) 0.0002(9)
C12 0.0168(12) 0.0126(11) 0.0144(11) 0.0015(9) 0.0056(9) -0.0002(9)
C11 0.0168(11) 0.0142(11) 0.0147(11) -0.0001(9) 0.0045(9) -0.0024(9)

loop_
_atom_type_symbol
_atom_type_description
_atom_type_scat_dispersion_real
_atom_type_scat_dispersion_imag
_atom_type_scat_source
C C 0.0181 0.0091 'International Tables Vol C Tables 4.2.6.8 and 6.1.1.4'
H H 0.0000 0.0000 'International Tables Vol C Tables 4.2.6.8 and 6.1.1.4'
N N 0.0311 0.0180 'International Tables Vol C Tables 4.2.6.8 and 6.1.1.4'
O O 0.0492 0.0322 'International Tables Vol C Tables 4.2.6.8 and 6.1.1.4'

loop_
_exptl_crystal_face_index_h
_exptl_crystal_face_index_k
_exptl_crystal_face_index_l
_exptl_crystal_face_perp_dist
0 1 0 0.0637
0 -1 0 0.0693
0 0 1 0.0157
0 0 -1 0.0061
3 -4 4 0.0415
-1 -1 -1 0.0522
-1 0 1 0.1023
1 1 1 0.0659

loop_
_geom_angle_atom_site_label_1
_geom_angle_atom_site_label_2
_geom_angle_atom_site_label_3
_geom_angle
_geom_angle_site_symmetry_1
_geom_angle_site_symmetry_3
_geom_angle_publ_flag
N7 N1 C4 116.6(2) . . ?
N7 N1 C1 116.7(2) . . ?
C1 N1 C4 107.7(2) . . ?
N9 N3 C6 121.5(2) . . ?
N9 N3 C2 118.8(2) . . ?
C2 N3 C6 111.0(2) . . ?
N8 N2 C3 120.0(2) . . ?
N8 N2 C1 118.8(2) . . ?
C1 N2 C3 109.87(19) . . ?
N10 N4 C5 116.4(2) . . ?
N10 N4 C2 114.0(2) . . ?
C2 N4 C5 106.86(19) . . ?
C3 N5 H5 117(2) . . ?
C5 N5 C3 114.3(2) . . ?
C5 N5 H5 113(2) . . ?
C4 N6 C6 114.48(19) . . ?
C4 N6 C13 116.1(2) . . ?
C6 N6 C13 119.0(2) . . ?
O1 N7 N1 115.2(2) . . ?
O2 N7 O1 126.2(2) . . ?
O2 N7 N1 118.4(2) . . ?
O5 N9 N3 115.8(2) . . ?
O6 N9 O5 126.9(2) . . ?
O6 N9 N3 117.3(2) . . ?
O3 N8 O4 126.4(2) . . ?
O3 N8 N2 117.6(2) . . ?
O4 N8 N2 116.0(2) . . ?
O7 N10 O8 125.0(2) . . ?
O7 N10 N4 118.3(2) . . ?
O8 N10 N4 116.6(2) . . ?
N19 N13 C10 121.1(2) . . ?
N19 N13 C8 120.6(2) . . ?
C8 N13 C10 109.3(2) . . ?
N20 N14 C9 118.6(2) . . ?
N20 N14 C8 117.9(2) . . ?
C8 N14 C9 108.17(19) . . ?
N17 N11 C7 118.5(2) . . ?
N17 N11 C12 118.5(2) . . ?
C7 N11 C12 108.0(2) . . ?
N18 N12 C7 121.5(2) . . ?
N18 N12 C11 122.1(2) . . ?
C7 N12 C11 109.7(2) . . ?
C9 N15 H15 116(3) . . ?
C11 N15 C9 113.9(2) . . ?
C11 N15 H15 117(3) . . ?
C10 N16 C13 115.4(2) . . ?
C10 N16 C12 112.7(2) . . ?
C12 N16 C13 114.8(2) . . ?
O13 N19 O14 126.0(2) . . ?
O13 N19 N13 117.3(2) . . ?
O14 N19 N13 116.6(2) . . ?
O16 N20 O15 124.9(2) . . ?
O16 N20 N14 117.2(2) . . ?
O15 N20 N14 117.9(2) . . ?
O11 N18 N12 117.0(2) . . ?
O12 N18 O11 126.1(2) . . ?
O12 N18 N12 116.9(2) . . ?
O10 N17 N11 116.6(2) . . ?
O9 N17 O10 126.6(2) . . ?
O9 N17 N11 116.6(2) . . ?
N1 C4 H4 110.3 . . ?
N1 C4 C3 105.21(19) . . ?
N6 C4 N1 110.7(2) . . ?
N6 C4 H4 110.3 . . ?
N6 C4 C3 110.0(2) . . ?
C3 C4 H4 110.3 . . ?
N3 C6 H6 110.3 . . ?
N3 C6 C5 99.74(19) . . ?
N6 C6 N3 115.9(2) . . ?
N6 C6 H6 110.3 . . ?
N6 C6 C5 109.7(2) . . ?
C5 C6 H6 110.3 . . ?
N2 C3 C4 100.63(19) . . ?
N2 C3 H3 110.2 . . ?
N5 C3 N2 115.1(2) . . ?
N5 C3 C4 110.3(2) . . ?
N5 C3 H3 110.2 . . ?
C4 C3 H3 110.2 . . ?
N4 C5 C6 104.96(19) . . ?
N4 C5 H5A 110.1 . . ?
N5 C5 N4 111.4(2) . . ?
N5 C5 C6 110.1(2) . . ?
N5 C5 H5A 110.1 . . ?
C6 C5 H5A 110.1 . . ?
N1 C1 N2 100.27(19) . . ?
N1 C1 H1 111.6 . . ?
N1 C1 C2 108.3(2) . . ?
N2 C1 H1 111.6 . . ?
N2 C1 C2 112.9(2) . . ?
C2 C1 H1 111.6 . . ?
N3 C2 N4 99.59(19) . . ?
N3 C2 C1 113.4(2) . . ?
N3 C2 H2 111.3 . . ?
N4 C2 C1 109.3(2) . . ?
N4 C2 H2 111.3 . . ?
C1 C2 H2 111.3 . . ?
N6 C13 N16 106.7(2) . . ?
N6 C13 H13A 110.4 . . ?
N6 C13 H13B 110.4 . . ?
N16 C13 H13A 110.4 . . ?
N16 C13 H13B 110.4 . . ?
H13A C13 H13B 108.6 . . ?
N13 C10 H10 110.3 . . ?
N13 C10 C9 103.63(18) . . ?
N16 C10 N13 112.5(2) . . ?
N16 C10 H10 110.3 . . ?
N16 C10 C9 109.5(2) . . ?
C9 C10 H10 110.3 . . ?
N14 C9 C10 103.4(2) . . ?
N14 C9 H9 110.3 . . ?
N15 C9 N14 112.8(2) . . ?
N15 C9 C10 109.57(19) . . ?
N15 C9 H9 110.3 . . ?
C10 C9 H9 110.3 . . ?
N13 C8 N14 102.9(2) . . ?
N13 C8 H8 112.1 . . ?
N13 C8 C7 108.9(2) . . ?
N14 C8 H8 112.1 . . ?
N14 C8 C7 108.3(2) . . ?
C7 C8 H8 112.1 . . ?
N11 C7 C8 107.9(2) . . ?
N11 C7 H7 112.0 . . ?
N12 C7 N11 102.7(2) . . ?
N12 C7 C8 109.6(2) . . ?
N12 C7 H7 112.0 . . ?
C8 C7 H7 112.0 . . ?
N11 C12 H12 110.2 . . ?
N11 C12 C11 104.75(19) . . ?
N16 C12 N11 111.9(2) . . ?
N16 C12 H12 110.2 . . ?
N16 C12 C11 109.7(2) . . ?
C11 C12 H12 110.2 . . ?
N12 C11 C12 102.4(2) . . ?
N12 C11 H11 110.6 . . ?
N15 C11 N12 112.7(2) . . ?
N15 C11 C12 109.6(2) . . ?
N15 C11 H11 110.6 . . ?
C12 C11 H11 110.6 . . ?

loop_
_geom_bond_atom_site_label_1
_geom_bond_atom_site_label_2
_geom_bond_distance
_geom_bond_site_symmetry_2
_geom_bond_publ_flag
O1 N7 1.221(3) . ?
O2 N7 1.217(3) . ?
O5 N9 1.223(3) . ?
O6 N9 1.220(3) . ?
O3 N8 1.226(3) . ?
O4 N8 1.230(3) . ?
O7 N10 1.219(3) . ?
O8 N10 1.223(3) . ?
O13 N19 1.215(3) . ?
O14 N19 1.234(3) . ?
O16 N20 1.223(3) . ?
O15 N20 1.231(3) . ?
O11 N18 1.234(3) . ?
O12 N18 1.223(3) . ?
O10 N17 1.227(3) . ?
O9 N17 1.214(3) . ?
N1 N7 1.406(3) . ?
N1 C4 1.510(3) . ?
N1 C1 1.453(3) . ?
N3 N9 1.371(3) . ?
N3 C6 1.486(3) . ?
N3 C2 1.451(3) . ?
N2 N8 1.362(3) . ?
N2 C3 1.493(3) . ?
N2 C1 1.462(3) . ?
N4 N10 1.406(3) . ?
N4 C5 1.526(3) . ?
N4 C2 1.455(3) . ?
N5 C3 1.431(3) . ?
N5 C5 1.429(3) . ?
N5 H5 0.92(4) . ?
N6 C4 1.427(3) . ?
N6 C6 1.431(3) . ?
N6 C13 1.457(3) . ?
N13 N19 1.374(3) . ?
N13 C10 1.486(3) . ?
N13 C8 1.451(3) . ?
N14 N20 1.373(3) . ?
N14 C9 1.510(3) . ?
N14 C8 1.456(3) . ?
N11 N17 1.391(3) . ?
N11 C7 1.455(3) . ?
N11 C12 1.495(3) . ?
N12 N18 1.357(3) . ?
N12 C7 1.450(3) . ?
N12 C11 1.490(3) . ?
N15 C9 1.425(3) . ?
N15 C11 1.423(3) . ?
N15 H15 0.87(5) . ?
N16 C13 1.458(3) . ?
N16 C10 1.432(3) . ?
N16 C12 1.440(3) . ?
C4 H4 1.0000 . ?
C4 C3 1.562(3) . ?
C6 H6 1.0000 . ?
C6 C5 1.572(3) . ?
C3 H3 1.0000 . ?
C5 H5A 1.0000 . ?
C1 H1 1.0000 . ?
C1 C2 1.584(3) . ?
C2 H2 1.0000 . ?
C13 H13A 0.9900 . ?
C13 H13B 0.9900 . ?
C10 H10 1.0000 . ?
C10 C9 1.573(3) . ?
C9 H9 1.0000 . ?
C8 H8 1.0000 . ?
C8 C7 1.594(4) . ?
C7 H7 1.0000 . ?
C12 H12 1.0000 . ?
C12 C11 1.568(3) . ?
C11 H11 1.0000 . ?

loop_
_geom_hbond_atom_site_label_D
_geom_hbond_atom_site_label_H
_geom_hbond_atom_site_label_A
_geom_hbond_distance_DH
_geom_hbond_distance_HA
_geom_hbond_distance_DA
_geom_hbond_angle_DHA
_geom_hbond_site_symmetry_A
_geom_hbond_publ_flag
N5 H5 O16 0.92(4) 2.27(4) 3.048(3) 142(3) 1_556 yes
N15 H15 O5 0.87(5) 2.19(4) 2.830(3) 130(4) 2_646 yes
N15 H15 O10 0.87(5) 2.36(4) 2.988(3) 129(4) 2_546 yes

loop_
_geom_torsion_atom_site_label_1
_geom_torsion_atom_site_label_2
_geom_torsion_atom_site_label_3
_geom_torsion_atom_site_label_4
_geom_torsion
_geom_torsion_site_symmetry_1
_geom_torsion_site_symmetry_2
_geom_torsion_site_symmetry_3
_geom_torsion_site_symmetry_4
_geom_torsion_publ_flag
N1 C4 C3 N2 -4.5(2) . . . . ?
N1 C4 C3 N5 117.4(2) . . . . ?
N1 C1 C2 N3 3.1(3) . . . . ?
N1 C1 C2 N4 113.2(2) . . . . ?
N3 C6 C5 N4 -3.8(2) . . . . ?
N3 C6 C5 N5 -123.9(2) . . . . ?
N2 C1 C2 N3 -107.0(2) . . . . ?
N2 C1 C2 N4 3.1(3) . . . . ?
N6 C4 C3 N2 -123.8(2) . . . . ?
N6 C4 C3 N5 -1.8(3) . . . . ?
N6 C6 C5 N4 118.4(2) . . . . ?
N6 C6 C5 N5 -1.7(3) . . . . ?
N7 N1 C4 N6 -128.1(2) . . . . ?
N7 N1 C4 C3 113.1(2) . . . . ?
N7 N1 C1 N2 -96.8(2) . . . . ?
N7 N1 C1 C2 144.7(2) . . . . ?
N9 N3 C6 N6 58.7(3) . . . . ?
N9 N3 C6 C5 176.3(2) . . . . ?
N9 N3 C2 N4 168.7(2) . . . . ?
N9 N3 C2 C1 -75.4(3) . . . . ?
N8 N2 C3 N5 53.0(3) . . . . ?
N8 N2 C3 C4 171.5(2) . . . . ?
N8 N2 C1 N1 175.2(2) . . . . ?
N8 N2 C1 C2 -69.7(3) . . . . ?
N10 N4 C5 N5 -133.8(2) . . . . ?
N10 N4 C5 C6 107.0(2) . . . . ?
N10 N4 C2 N3 -92.0(2) . . . . ?
N10 N4 C2 C1 149.0(2) . . . . ?
N13 C10 C9 N14 0.4(2) . . . . ?
N13 C10 C9 N15 -120.2(2) . . . . ?
N13 C8 C7 N11 1.4(3) . . . . ?
N13 C8 C7 N12 -109.8(2) . . . . ?
N14 C8 C7 N11 112.5(2) . . . . ?
N14 C8 C7 N12 1.4(3) . . . . ?
N11 C12 C11 N12 -0.8(2) . . . . ?
N11 C12 C11 N15 119.1(2) . . . . ?
N16 C10 C9 N14 120.6(2) . . . . ?
N16 C10 C9 N15 0.1(3) . . . . ?
N16 C12 C11 N12 -120.9(2) . . . . ?
N16 C12 C11 N15 -1.1(3) . . . . ?
N19 N13 C10 N16 115.7(2) . . . . ?
N19 N13 C10 C9 -126.1(2) . . . . ?
N19 N13 C8 N14 112.7(2) . . . . ?
N19 N13 C8 C7 -132.6(2) . . . . ?
N20 N14 C9 N15 -125.6(2) . . . . ?
N20 N14 C9 C10 116.2(2) . . . . ?
N20 N14 C8 N13 -103.5(2) . . . . ?
N20 N14 C8 C7 141.4(2) . . . . ?
N18 N12 C7 N11 116.9(2) . . . . ?
N18 N12 C7 C8 -128.5(2) . . . . ?
N18 N12 C11 N15 112.7(3) . . . . ?
N18 N12 C11 C12 -129.6(2) . . . . ?
N17 N11 C7 N12 -104.6(2) . . . . ?
N17 N11 C7 C8 139.6(2) . . . . ?
N17 N11 C12 N16 -123.3(2) . . . . ?
N17 N11 C12 C11 118.0(2) . . . . ?
C4 N1 N7 O1 39.6(3) . . . . ?
C4 N1 N7 O2 -145.0(2) . . . . ?
C4 N1 C1 N2 36.5(2) . . . . ?
C4 N1 C1 C2 -82.0(2) . . . . ?
C4 N6 C6 N3 57.3(3) . . . . ?
C4 N6 C6 C5 -54.7(3) . . . . ?
C4 N6 C13 N16 64.6(3) . . . . ?
C6 N3 N9 O5 19.7(3) . . . . ?
C6 N3 N9 O6 -162.9(2) . . . . ?
C6 N3 C2 N4 -43.3(2) . . . . ?
C6 N3 C2 C1 72.7(3) . . . . ?
C6 N6 C4 N1 -59.1(3) . . . . ?
C6 N6 C4 C3 56.7(3) . . . . ?
C6 N6 C13 N16 -152.3(2) . . . . ?
C3 N2 N8 O3 -155.3(2) . . . . ?
C3 N2 N8 O4 26.6(3) . . . . ?
C3 N2 C1 N1 -41.2(2) . . . . ?
C3 N2 C1 C2 73.9(3) . . . . ?
C3 N5 C5 N4 -59.9(3) . . . . ?
C3 N5 C5 C6 56.2(3) . . . . ?
C5 N4 N10 O7 -149.0(2) . . . . ?
C5 N4 N10 O8 35.6(3) . . . . ?
C5 N4 C2 N3 38.1(2) . . . . ?
C5 N4 C2 C1 -81.0(2) . . . . ?
C5 N5 C3 N2 58.6(3) . . . . ?
C5 N5 C3 C4 -54.4(3) . . . . ?
C1 N1 N7 O1 168.7(2) . . . . ?
C1 N1 N7 O2 -15.8(3) . . . . ?
C1 N1 C4 N6 98.5(2) . . . . ?
C1 N1 C4 C3 -20.3(3) . . . . ?
C1 N2 N8 O3 -15.4(4) . . . . ?
C1 N2 N8 O4 166.5(2) . . . . ?
C1 N2 C3 N5 -90.2(3) . . . . ?
C1 N2 C3 C4 28.4(2) . . . . ?
C2 N3 N9 O5 164.3(2) . . . . ?
C2 N3 N9 O6 -18.3(3) . . . . ?
C2 N3 C6 N6 -88.4(2) . . . . ?
C2 N3 C6 C5 29.3(2) . . . . ?
C2 N4 N10 O7 -23.9(3) . . . . ?
C2 N4 N10 O8 160.7(2) . . . . ?
C2 N4 C5 N5 97.4(2) . . . . ?
C2 N4 C5 C6 -21.8(2) . . . . ?
C13 N6 C4 N1 85.6(3) . . . . ?
C13 N6 C4 C3 -158.6(2) . . . . ?
C13 N6 C6 N3 -86.3(3) . . . . ?
C13 N6 C6 C5 161.7(2) . . . . ?
C13 N16 C10 N13 -77.0(3) . . . . ?
C13 N16 C10 C9 168.3(2) . . . . ?
C13 N16 C12 N11 76.9(3) . . . . ?
C13 N16 C12 C11 -167.35(19) . . . . ?
C10 N13 N19 O13 -23.3(3) . . . . ?
C10 N13 N19 O14 159.9(2) . . . . ?
C10 N13 C8 N14 -34.8(3) . . . . ?
C10 N13 C8 C7 79.9(2) . . . . ?
C10 N16 C13 N6 -159.4(2) . . . . ?
C10 N16 C12 N11 -57.9(3) . . . . ?
C10 N16 C12 C11 57.8(3) . . . . ?
C9 N14 N20 O16 29.6(3) . . . . ?
C9 N14 N20 O15 -153.8(2) . . . . ?
C9 N14 C8 N13 34.7(2) . . . . ?
C9 N14 C8 C7 -80.5(2) . . . . ?
C9 N15 C11 N12 56.6(3) . . . . ?
C9 N15 C11 C12 -56.8(3) . . . . ?
C8 N13 N19 O13 -167.0(2) . . . . ?
C8 N13 N19 O14 16.2(3) . . . . ?
C8 N13 C10 N16 -97.0(2) . . . . ?
C8 N13 C10 C9 21.2(3) . . . . ?
C8 N14 N20 O16 163.3(2) . . . . ?
C8 N14 N20 O15 -20.0(3) . . . . ?
C8 N14 C9 N15 96.6(2) . . . . ?
C8 N14 C9 C10 -21.7(3) . . . . ?
C7 N11 N17 O10 -21.1(3) . . . . ?
C7 N11 N17 O9 163.3(2) . . . . ?
C7 N11 C12 N16 98.2(2) . . . . ?
C7 N11 C12 C11 -20.5(3) . . . . ?
C7 N12 N18 O11 16.2(4) . . . . ?
C7 N12 N18 O12 -166.4(2) . . . . ?
C7 N12 C11 N15 -95.5(3) . . . . ?
C7 N12 C11 C12 22.1(3) . . . . ?
C12 N11 N17 O10 -155.3(2) . . . . ?
C12 N11 N17 O9 29.1(3) . . . . ?
C12 N11 C7 N12 33.8(3) . . . . ?
C12 N11 C7 C8 -82.0(2) . . . . ?
C12 N16 C13 N6 67.0(3) . . . . ?
C12 N16 C10 N13 57.6(3) . . . . ?
C12 N16 C10 C9 -57.1(3) . . . . ?
C11 N12 N18 O11 164.7(2) . . . . ?
C11 N12 N18 O12 -17.9(4) . . . . ?
C11 N12 C7 N11 -35.0(3) . . . . ?
C11 N12 C7 C8 79.5(2) . . . . ?
C11 N15 C9 N14 -57.2(3) . . . . ?
C11 N15 C9 C10 57.4(3) . . . . ?

loop_
_exptl_oxdiff_crystal_face_indexfrac_h
_exptl_oxdiff_crystal_face_indexfrac_k
_exptl_oxdiff_crystal_face_indexfrac_l
_exptl_oxdiff_crystal_face_x
_exptl_oxdiff_crystal_face_y
_exptl_oxdiff_crystal_face_z
0.0008 0.9998 -0.0026 0.0793 -0.0796 -0.0178
-0.0008 -0.9998 0.0026 -0.0793 0.0796 0.0178
0.0006 -0.0000 0.9980 0.0708 0.0486 0.0994
-0.0006 0.0000 -0.9980 -0.0708 -0.0486 -0.0994
3.4402 -3.6288 3.7916 -0.2569 0.1196 0.9590
-1.0007 -1.0003 -1.0003 -0.0815 0.1334 -0.2326
-0.9987 -0.0006 0.9930 0.1394 0.1511 -0.0515
1.0007 1.0003 1.0003 0.0815 -0.1334 0.2326
